data_7062173
loop_
_publ_author_name
'Ohira, Kazuki'
'Yamamoto, Masahiro'
'Imato, Keiichi'
'Ooyama, Yousuke'

_publ_section_title
;
 Synthesis and optical properties of phenazinone-based photosensitizers
 for singlet oxygen generation
;
_journal_issue 6
_journal_name_full 'New Journal of Chemistry'
_journal_page_first 2711
_journal_page_last 2718
_journal_paper_doi 10.1039/D2NJ05322E
_journal_volume 47
_journal_year 2023
_chemical_formula_sum 'C20 H13 Cl N2 O3'
_chemical_formula_weight 364.77
_space_group_crystal_system monoclinic
_space_group_IT_number 14
_space_group_name_Hall '-P 2ybc'
_space_group_name_H-M_alt 'P 1 21/c 1'
_atom_sites_solution_hydrogens geom
_audit_block_doi 10.5517/ccdc.csd.cc2cnx10
_audit_update_record
;
2022-08-04 deposited with the CCDC.	2022-12-18 downloaded from the CCDC.
;
_cell_angle_alpha 90
_cell_angle_beta 93.9830(10)
_cell_angle_gamma 90
_cell_formula_units_Z 4
_cell_length_a 12.9125(8)
_cell_length_b 17.0395(10)
_cell_length_c 7.2712(4)
_cell_measurement_reflns_used 12633
_cell_measurement_temperature 100.(2)
_cell_measurement_theta_max 28.9899
_cell_measurement_theta_min 1.9387
_cell_volume 1595.96(16)
_computing_data_collection 'APEX2(Bruker AXS)'
_computing_molecular_graphics 'XSHELL V6.3.1(Bruker AXS)'
_computing_publication_material 'Generate Report (Bruker AXS)'
_computing_structure_refinement 'SHELXL-2018/3 (Sheldrick, 2018)'
_computing_structure_solution 'SHELXT 2018/2 (Sheldrick, 2018)'
_diffrn_ambient_temperature 100.(2)
_diffrn_detector_area_resol_mean 8.3333
_diffrn_measured_fraction_theta_full 0.998
_diffrn_measured_fraction_theta_max 0.998
_diffrn_measurement_device_type 'Bruker D8 goniometer'
_diffrn_measurement_method 'omega scans'
_diffrn_radiation_monochromator 'multilayered confocal mirror'
_diffrn_radiation_type MoKa
_diffrn_radiation_wavelength 0.71073
_diffrn_reflns_av_R_equivalents 0.0202
_diffrn_reflns_av_unetI/netI 0.0157
_diffrn_reflns_limit_h_max 17
_diffrn_reflns_limit_h_min -16
_diffrn_reflns_limit_k_max 22
_diffrn_reflns_limit_k_min -22
_diffrn_reflns_limit_l_max 9
_diffrn_reflns_limit_l_min -9
_diffrn_reflns_number 18708
_diffrn_reflns_theta_full 27.93
_diffrn_reflns_theta_max 27.93
_diffrn_reflns_theta_min 1.98
_diffrn_source 'rotating-anode X-ray tube'
_diffrn_source_type 'Bruker Turbo X-ray Source'
_exptl_absorpt_coefficient_mu 0.264
_exptl_absorpt_correction_T_max 0.98
_exptl_absorpt_correction_T_min 0.96
_exptl_absorpt_correction_type multi-scan
_exptl_absorpt_process_details
;
SADABS-2016/2 - Bruker AXS area detector scaling and absorption correction
;
_exptl_crystal_colour 'clear red'
_exptl_crystal_density_diffrn 1.518
_exptl_crystal_density_method 'not measured'
_exptl_crystal_description block
_exptl_crystal_F_000 752
_exptl_crystal_size_max 0.170
_exptl_crystal_size_mid 0.140
_exptl_crystal_size_min 0.080
_refine_diff_density_max 0.359
_refine_diff_density_min -0.281
_refine_ls_extinction_method none
_refine_ls_goodness_of_fit_ref 1.025
_refine_ls_hydrogen_treatment constr
_refine_ls_matrix_type full
_refine_ls_number_parameters 236
_refine_ls_number_reflns 3827
_refine_ls_number_restraints 0
_refine_ls_restrained_S_all 1.025
_refine_ls_R_factor_all 0.0410
_refine_ls_R_factor_gt 0.0341
_refine_ls_shift/su_max 0.000
_refine_ls_shift/su_mean 0.000
_refine_ls_structure_factor_coef Fsqd
_refine_ls_weighting_details 'w=1/[\s^2^(Fo^2^)+(0.0484P)^2^+0.6591P] where P=(Fo^2^+2Fc^2^)/3'
_refine_ls_weighting_scheme calc
_refine_ls_wR_factor_gt 0.0887
_refine_ls_wR_factor_ref 0.0935
_reflns_number_gt 3316
_reflns_number_total 3827
_reflns_threshold_expression 'I > 2\s(I)'
_cod_data_source_file d2nj05322e2.cif
_cod_data_source_block 20210603NMeBenzoyl_cif
_cod_depositor_comments 'Adding full bibliography for 7062171--7062173.cif.'
_cod_database_code 7062173

loop_
_space_group_symop_operation_xyz
'x, y, z'
'-x, y+1/2, -z+1/2'
'-x, -y, -z'
'x, -y-1/2, z-1/2'

loop_
_atom_site_type_symbol
_atom_site_label
_atom_site_fract_x
_atom_site_fract_y
_atom_site_fract_z
_atom_site_U_iso_or_equiv
_atom_site_adp_type
_atom_site_calc_flag
_atom_site_refinement_flags_adp
_atom_site_refinement_flags_occupancy
_atom_site_refinement_flags_posn
_atom_site_occupancy
_atom_site_disorder_assembly
_atom_site_disorder_group
C C2 0.34440(9) 0.49893(7) 0.78326(17) 0.0195(2) Uani d . . . 1 . .
C C3 0.24368(9) 0.50811(7) 0.67450(17) 0.0193(2) Uani d . . . 1 . .
C C4 0.20355(9) 0.57764(8) 0.62382(17) 0.0203(3) Uani d . . . 1 . .
H H3 0.137246 0.580282 0.558782 0.024 Uiso calc U . R 1 . .
C C5 0.26052(9) 0.64870(7) 0.66746(16) 0.0178(2) Uani d . . . 1 . .
C C6 0.26865(10) 0.78347(7) 0.67377(17) 0.0193(2) Uani d . . . 1 . .
C C7 0.21696(10) 0.85566(8) 0.64429(18) 0.0235(3) Uani d . . . 1 . .
H H6 0.147785 0.856275 0.590473 0.028 Uiso calc U . R 1 . .
C C8 0.26530(11) 0.92496(8) 0.69235(19) 0.0263(3) Uani d . . . 1 . .
H H7 0.229789 0.973397 0.672924 0.032 Uiso calc U . R 1 . .
C C9 0.36790(11) 0.92377(8) 0.77065(19) 0.0257(3) Uani d . . . 1 . .
H H8 0.401137 0.971877 0.804635 0.031 Uiso calc U . R 1 . .
C C10 0.42131(10) 0.85442(8) 0.79918(18) 0.0226(3) Uani d . . . 1 . .
H H9 0.490855 0.855042 0.851202 0.027 Uiso calc U . R 1 . .
C C11 0.37281(9) 0.78258(7) 0.75124(16) 0.0185(2) Uani d . . . 1 . .
C C12 0.53078(9) 0.70425(8) 0.84159(18) 0.0226(3) Uani d . . . 1 . .
H H11A 0.537015 0.688574 0.971557 0.034 Uiso calc U . R 1 . .
H H11B 0.564386 0.755282 0.827788 0.034 Uiso calc U . R 1 . .
H H11C 0.564512 0.664948 0.767579 0.034 Uiso calc U . R 1 . .
C C13 0.36584(9) 0.64104(7) 0.75428(16) 0.0170(2) Uani d . . . 1 . .
C C1 0.40532(9) 0.56914(7) 0.80781(17) 0.0189(2) Uani d . . . 1 . .
H H13 0.474246 0.565767 0.862108 0.023 Uiso calc U . R 1 . .
C C14 0.22877(10) 0.38215(8) 0.54702(17) 0.0212(3) Uani d . . . 1 . .
C C15 0.17217(9) 0.30726(8) 0.56379(16) 0.0189(2) Uani d . . . 1 . .
C C16 0.07418(9) 0.30318(7) 0.63428(16) 0.0188(2) Uani d . . . 1 . .
H H16 0.039187 0.349996 0.664486 0.023 Uiso calc U . R 1 . .
C C17 0.02811(9) 0.23081(8) 0.66008(17) 0.0199(2) Uani d . . . 1 . .
H H17 -0.039218 0.227372 0.704505 0.024 Uiso calc U . R 1 . .
C C18 0.08275(10) 0.16353(7) 0.61941(17) 0.0202(3) Uani d . . . 1 . .
C C19 0.17908(10) 0.16620(8) 0.54572(17) 0.0211(3) Uani d . . . 1 . .
H H19 0.214304 0.119312 0.516889 0.025 Uiso calc U . R 1 . .
C C20 0.22231(9) 0.23872(8) 0.51544(16) 0.0199(3) Uani d . . . 1 . .
H H20 0.286972 0.241906 0.46103 0.024 Uiso calc U . R 1 . .
Cl Cl1 0.02881(3) 0.07231(2) 0.66204(5) 0.03044(11) Uani d . . . 1 . .
N N1 0.42080(8) 0.71017(6) 0.77855(14) 0.0182(2) Uani d . . . 1 . .
N N2 0.21523(8) 0.71570(6) 0.62730(14) 0.0197(2) Uani d . . . 1 . .
O O1 0.37016(7) 0.43415(5) 0.85015(13) 0.0245(2) Uani d . . . 1 . .
O O2 0.18432(7) 0.44071(5) 0.64333(13) 0.0216(2) Uani d . . . 1 . .
O O3 0.30449(7) 0.39197(6) 0.46202(13) 0.0289(2) Uani d . . . 1 . .

loop_
_atom_site_aniso_label
_atom_site_aniso_U_11
_atom_site_aniso_U_22
_atom_site_aniso_U_33
_atom_site_aniso_U_12
_atom_site_aniso_U_13
_atom_site_aniso_U_23
C2 0.0171(6) 0.0250(6) 0.0167(5) 0.0021(5) 0.0045(4) -0.0001(5)
C3 0.0158(5) 0.0253(6) 0.0173(6) -0.0029(5) 0.0033(4) -0.0022(5)
C4 0.0142(5) 0.0293(7) 0.0172(6) -0.0002(5) 0.0011(4) -0.0014(5)
C5 0.0144(5) 0.0254(6) 0.0136(5) 0.0012(4) 0.0021(4) 0.0000(4)
C6 0.0184(6) 0.0251(6) 0.0149(6) 0.0019(5) 0.0039(4) 0.0008(5)
C7 0.0220(6) 0.0288(7) 0.0201(6) 0.0054(5) 0.0050(5) 0.0041(5)
C8 0.0311(7) 0.0243(6) 0.0249(7) 0.0058(5) 0.0104(5) 0.0042(5)
C9 0.0310(7) 0.0237(6) 0.0237(6) -0.0032(5) 0.0101(5) -0.0001(5)
C10 0.0212(6) 0.0272(7) 0.0200(6) -0.0029(5) 0.0057(5) -0.0007(5)
C11 0.0177(6) 0.0238(6) 0.0146(5) 0.0007(5) 0.0055(4) 0.0011(4)
C12 0.0135(6) 0.0289(7) 0.0249(6) -0.0018(5) -0.0010(5) 0.0019(5)
C13 0.0141(5) 0.0245(6) 0.0126(5) -0.0001(4) 0.0024(4) -0.0011(4)
C1 0.0135(5) 0.0261(6) 0.0172(6) 0.0010(4) 0.0011(4) 0.0008(5)
C14 0.0186(6) 0.0286(7) 0.0163(6) -0.0013(5) 0.0002(5) -0.0024(5)
C15 0.0162(5) 0.0270(6) 0.0134(5) -0.0013(5) -0.0013(4) -0.0020(5)
C16 0.0161(6) 0.0241(6) 0.0160(5) 0.0020(5) -0.0008(4) -0.0024(5)
C17 0.0140(5) 0.0275(6) 0.0179(6) -0.0002(5) -0.0004(4) -0.0031(5)
C18 0.0192(6) 0.0230(6) 0.0180(6) -0.0012(5) -0.0027(5) -0.0022(5)
C19 0.0191(6) 0.0272(6) 0.0165(6) 0.0046(5) -0.0025(5) -0.0048(5)
C20 0.0138(5) 0.0319(7) 0.0140(6) 0.0011(5) -0.0005(4) -0.0028(5)
Cl1 0.02706(18) 0.02283(17) 0.0416(2) -0.00347(12) 0.00392(14) -0.00387(13)
N1 0.0135(5) 0.0237(5) 0.0173(5) -0.0002(4) 0.0010(4) 0.0004(4)
N2 0.0159(5) 0.0268(6) 0.0166(5) 0.0017(4) 0.0018(4) 0.0007(4)
O1 0.0220(5) 0.0239(5) 0.0278(5) 0.0018(4) 0.0020(4) 0.0039(4)
O2 0.0171(4) 0.0237(5) 0.0244(5) -0.0028(3) 0.0035(3) -0.0028(4)
O3 0.0259(5) 0.0353(6) 0.0268(5) -0.0086(4) 0.0112(4) -0.0071(4)

loop_
_atom_type_symbol
_atom_type_description
_atom_type_scat_dispersion_real
_atom_type_scat_dispersion_imag
_atom_type_scat_source
C C 0.0033 0.0016 'International Tables Vol C Tables 4.2.6.8 and 6.1.1.4'
H H 0.0000 0.0000 'International Tables Vol C Tables 4.2.6.8 and 6.1.1.4'
Cl Cl 0.1484 0.1585 'International Tables Vol C Tables 4.2.6.8 and 6.1.1.4'
N N 0.0061 0.0033 'International Tables Vol C Tables 4.2.6.8 and 6.1.1.4'
O O 0.0106 0.0060 'International Tables Vol C Tables 4.2.6.8 and 6.1.1.4'

loop_
_geom_angle_atom_site_label_1
_geom_angle_atom_site_label_2
_geom_angle_atom_site_label_3
_geom_angle_site_symmetry_1
_geom_angle_site_symmetry_3
_geom_angle
_geom_angle_publ_flag
O1 C2 C1 . . 124.20(11) ?
O1 C2 C3 . . 120.24(11) ?
C1 C2 C3 . . 115.53(11) ?
C4 C3 O2 . . 119.29(11) ?
C4 C3 C2 . . 123.38(11) ?
O2 C3 C2 . . 116.93(11) ?
C3 C4 C5 . . 120.19(11) ?
N2 C5 C4 . . 118.13(11) ?
N2 C5 C13 . . 124.19(11) ?
C4 C5 C13 . . 117.68(11) ?
N2 C6 C7 . . 118.13(11) ?
N2 C6 C11 . . 122.21(11) ?
C7 C6 C11 . . 119.66(12) ?
C8 C7 C6 . . 120.75(12) ?
C7 C8 C9 . . 119.41(12) ?
C10 C9 C8 . . 121.45(13) ?
C9 C10 C11 . . 119.97(12) ?
N1 C11 C10 . . 123.42(11) ?
N1 C11 C6 . . 117.82(11) ?
C10 C11 C6 . . 118.76(11) ?
C1 C13 N1 . . 123.22(11) ?
C1 C13 C5 . . 121.13(11) ?
N1 C13 C5 . . 115.65(10) ?
C13 C1 C2 . . 121.25(11) ?
O3 C14 O2 . . 123.08(12) ?
O3 C14 C15 . . 125.83(12) ?
O2 C14 C15 . . 111.08(10) ?
C20 C15 C16 . . 119.93(12) ?
C20 C15 C14 . . 117.49(11) ?
C16 C15 C14 . . 122.49(11) ?
C17 C16 C15 . . 120.04(11) ?
C16 C17 C18 . . 118.42(11) ?
C19 C18 C17 . . 122.47(12) ?
C19 C18 Cl1 . . 118.58(10) ?
C17 C18 Cl1 . . 118.94(10) ?
C20 C19 C18 . . 118.30(12) ?
C19 C20 C15 . . 120.70(11) ?
C13 N1 C11 . . 121.30(10) ?
C13 N1 C12 . . 117.38(10) ?
C11 N1 C12 . . 121.27(10) ?
C5 N2 C6 . . 118.02(10) ?
C14 O2 C3 . . 116.09(10) ?

loop_
_geom_bond_atom_site_label_1
_geom_bond_atom_site_label_2
_geom_bond_site_symmetry_2
_geom_bond_distance
_geom_bond_publ_flag
C2 O1 . 1.2422(15) ?
C2 C1 . 1.4360(17) ?
C2 C3 . 1.4827(17) ?
C3 C4 . 1.3347(18) ?
C3 O2 . 1.3906(15) ?
C4 C5 . 1.4406(17) ?
C5 N2 . 1.3064(16) ?
C5 C13 . 1.4648(16) ?
C6 N2 . 1.3752(16) ?
C6 C7 . 1.4088(17) ?
C6 C11 . 1.4216(17) ?
C7 C8 . 1.3696(19) ?
C8 C9 . 1.405(2) ?
C9 C10 . 1.3766(19) ?
C10 C11 . 1.4078(18) ?
C11 N1 . 1.3887(16) ?
C12 N1 . 1.4652(15) ?
C13 C1 . 1.3729(17) ?
C13 N1 . 1.3802(15) ?
C14 O3 . 1.2042(15) ?
C14 O2 . 1.3680(15) ?
C14 C15 . 1.4797(18) ?
C15 C20 . 1.3922(18) ?
C15 C16 . 1.3995(17) ?
C16 C17 . 1.3876(18) ?
C17 C18 . 1.3889(18) ?
C18 C19 . 1.3889(18) ?
C18 Cl1 . 1.7399(13) ?
C19 C20 . 1.3797(19) ?
